data_4116752
loop_
_publ_author_name
'Aya Tanatani'
'Kentaro Yamaguchi'
'Isao Azumaya'
'Ryuuta Fukutomi'
'Koichi Shudo'
'Hiroyuki Kagechika'

_publ_section_title
;
 N-Methylated Diphenylguanidines: Conformations, Propeller-Type Molecular
 Chirality, and Construction of Water-Soluble Oligomers with Multilayered
 Aromatic Structures
;
_journal_name_full 'Journal of the American Chemical Society'
_journal_page_first 6433
_journal_page_last 6442
_journal_paper_doi 10.1021/ja9806534
_journal_volume 120
_journal_year 1998
_chemical_formula_sum 'C15 H18 Br N3'
_chemical_formula_weight 320.23
_space_group_IT_number 2
_symmetry_cell_setting triclinic
_symmetry_Int_Tables_number 2
_symmetry_space_group_name_Hall '-P 1'
_symmetry_space_group_name_H-M 'P -1'
_audit_creation_date 'Fri Jan  9 13:58:12 1998'
_audit_creation_method 'from TEXRAY.INF file'
_cell_angle_alpha 91.85(2)
_cell_angle_beta 94.99(2)
_cell_angle_gamma 65.14(1)
_cell_formula_units_Z 4
_cell_length_a 13.034(3)
_cell_length_b 13.216(4)
_cell_length_c 9.711(2)
_cell_measurement_reflns_used 25
_cell_measurement_temperature 296.2
_cell_measurement_theta_max 21.8
_cell_measurement_theta_min 20.0
_cell_volume 1512.0(7)
_computing_cell_refinement 'MSC/AFC Diffractometer Control'
_computing_data_collection 'MSC/AFC Diffractometer Control'
_computing_data_reduction teXsan
_computing_publication_material teXsan
_computing_structure_refinement teXsan
_computing_structure_solution SHELXS86
_diffrn_ambient_temperature 296.2
_diffrn_measurement_device 'Rigaku AFC5S'
_diffrn_measurement_method \w-2\q
_diffrn_orient_matrix_UB_11 0.05564
_diffrn_orient_matrix_UB_12 -0.07670
_diffrn_orient_matrix_UB_13 -0.02323
_diffrn_orient_matrix_UB_21 0.01916
_diffrn_orient_matrix_UB_22 -0.01842
_diffrn_orient_matrix_UB_23 0.10072
_diffrn_orient_matrix_UB_31 -0.06111
_diffrn_orient_matrix_UB_32 -0.02706
_diffrn_orient_matrix_UB_33 -0.00119
_diffrn_radiation_detector 'scintillation counter'
_diffrn_radiation_monochromator graphite
_diffrn_radiation_source 'Rigaku sealed tube'
_diffrn_radiation_type 'Cu K\a'
_diffrn_radiation_wavelength 1.5418
_diffrn_reflns_av_R_equivalents 0.054
_diffrn_reflns_av_sigmaI/netI 0.000
_diffrn_reflns_limit_h_max 14
_diffrn_reflns_limit_h_min 0
_diffrn_reflns_limit_k_max 14
_diffrn_reflns_limit_k_min -13
_diffrn_reflns_limit_l_max 10
_diffrn_reflns_limit_l_min -10
_diffrn_reflns_number 4723
_diffrn_reflns_reduction_process 'Lp corrections applied'
_diffrn_reflns_theta_max 0.00
_diffrn_reflns_theta_min 0.00
_diffrn_standards_decay_% -0.06
_diffrn_standards_interval_count 150
_diffrn_standards_number 3
_exptl_absorpt_coefficient_mu 3.621
_exptl_absorpt_correction_T_max 1.301
_exptl_absorpt_correction_T_min 0.630
_exptl_absorpt_correction_type '\DF (DIFABS; Walker & Stuart, 1983)'
_exptl_crystal_colour colorless
_exptl_crystal_density_diffrn 1.407
_exptl_crystal_description prismatic
_exptl_crystal_F_000 656.00
_exptl_crystal_size_max 0.450
_exptl_crystal_size_mid 0.200
_exptl_crystal_size_min 0.100
_refine_diff_density_max 2.76
_refine_diff_density_min -1.03
_refine_ls_extinction_method none
_refine_ls_goodness_of_fit_obs 5.870
_refine_ls_hydrogen_treatment refall
_refine_ls_matrix_type full
_refine_ls_number_constraints 0
_refine_ls_number_parameters 471
_refine_ls_number_reflns 3427
_refine_ls_number_restraints 0
_refine_ls_R_factor_obs 0.0790
_refine_ls_shift/esd_max 7.5690
_refine_ls_shift/esd_mean 0.0000
_refine_ls_structure_factor_coef F
_refine_ls_weighting_details 'w = 1/[\s^2^(Fo) + 0.00000|Fo|^2^]'
_refine_ls_weighting_scheme calc
_refine_ls_wR_factor_obs 0.1000
_reflns_number_observed 3427
_reflns_number_total 4493
_reflns_observed_criterion >3.0sigma(I)
_cod_data_source_file ja9806534_06.cif
_cod_data_source_block Compound_4b
_cod_depositor_comments
;
The following automatic conversions were performed:

'_refine_ls_weighting_scheme' value 'w = 1/[\s^2^(Fo) +
0.00000|Fo|^2^]' was changed to 'calc'. New tag
'_refine_ls_weighting_details' was created. The value of the new tag
was set to 'w = 1/[\s^2^(Fo) + 0.00000|Fo|^2^]'.

Automatic conversion script
Id: cif_fix_values 3143 2015-03-26 13:38:13Z robertas 
;
_cod_original_cell_volume 1512.1(6)
_cod_original_sg_symbol_H-M 'P -1 '
_cod_original_formula_sum 'C15 H18 Br N3 '
_cod_database_code 4116752

loop_
_symmetry_equiv_pos_as_xyz
x,y,z
-x,-y,-z

loop_
_atom_site_aniso_label
_atom_site_aniso_U_11
_atom_site_aniso_U_22
_atom_site_aniso_U_33
_atom_site_aniso_U_12
_atom_site_aniso_U_13
_atom_site_aniso_U_23
Br(1) 0.054(1) 0.099(1) 0.072(1) -0.0380(10) 0.0094(8) 0.0106(10)
Br(2) 0.0508(9) 0.077(1) 0.0442(9) -0.0252(8) 0.0065(7) -0.0045(7)
N(1) 0.035(6) 0.071(8) 0.038(6) -0.023(6) 0.004(5) -0.006(5)
N(2) 0.042(6) 0.055(7) 0.045(6) -0.020(5) 0.013(5) -0.003(5)
N(3) 0.042(6) 0.051(7) 0.035(6) -0.021(5) 0.001(5) 0.010(5)
N(4) 0.036(6) 0.080(9) 0.037(6) -0.028(6) 0.003(5) 0.002(6)
N(5) 0.050(7) 0.084(9) 0.049(7) -0.040(7) 0.014(6) 0.007(6)
N(6) 0.037(6) 0.068(8) 0.031(6) -0.016(6) 0.005(5) 0.015(5)
C(1) 0.043(8) 0.07(1) 0.031(7) -0.028(7) -0.004(6) 0.001(7)
C(2) 0.038(8) 0.06(1) 0.061(10) -0.013(8) -0.004(7) 0.013(8)
C(3) 0.050(9) 0.09(1) 0.059(10) -0.033(9) 0.006(8) 0.000(9)
C(4) 0.07(1) 0.10(1) 0.045(9) -0.06(1) 0.005(8) -0.003(9)
C(5) 0.06(1) 0.07(1) 0.053(9) -0.036(9) 0.003(8) 0.013(8)
C(6) 0.050(9) 0.054(9) 0.044(8) -0.022(8) 0.000(7) -0.002(7)
C(7) 0.05(1) 0.09(1) 0.06(1) -0.03(1) 0.003(9) 0.019(10)
C(8) 0.046(8) 0.038(7) 0.046(8) -0.020(6) 0.001(6) 0.000(6)
C(9) 0.05(1) 0.09(2) 0.06(1) -0.02(1) -0.012(8) 0.02(1)
C(10) 0.039(8) 0.066(10) 0.037(7) -0.025(7) 0.001(6) -0.004(7)
C(11) 0.07(1) 0.048(9) 0.07(1) -0.025(9) 0.027(9) -0.004(8)
C(12) 0.10(2) 0.05(1) 0.12(2) -0.03(1) 0.04(1) -0.01(1)
C(13) 0.08(1) 0.05(1) 0.09(1) -0.020(10) 0.03(1) -0.003(10)
C(14) 0.07(1) 0.18(2) 0.036(10) -0.07(1) 0.024(9) -0.03(1)
C(15) 0.046(9) 0.10(1) 0.041(8) -0.035(9) -0.001(7) 0.000(8)
C(16) 0.041(9) 0.09(1) 0.047(9) -0.001(8) 0.003(7) 0.007(9)
C(17) 0.06(1) 0.06(1) 0.10(1) -0.001(9) -0.026(10) -0.03(1)
C(18) 0.07(1) 0.11(1) 0.09(1) -0.02(1) 0.00(1) 0.03(1)
C(19) 0.06(1) 0.06(1) 0.11(2) -0.024(8) -0.004(10) 0.02(1)
C(20) 0.047(9) 0.10(1) 0.039(9) -0.012(9) 0.009(7) 0.004(9)
C(21) 0.035(7) 0.052(9) 0.045(8) -0.011(6) -0.003(6) 0.002(7)
C(22) 0.05(1) 0.10(1) 0.046(9) -0.04(1) -0.017(8) 0.030(9)
C(23) 0.043(8) 0.046(8) 0.032(7) -0.002(6) 0.008(6) 0.001(6)
C(24) 0.06(1) 0.09(1) 0.036(8) -0.04(1) 0.004(7) 0.012(8)
C(25) 0.033(7) 0.040(7) 0.039(7) -0.007(6) 0.001(6) 0.005(6)
C(26) 0.048(9) 0.053(9) 0.039(8) -0.011(7) 0.002(7) -0.002(7)
C(27) 0.044(9) 0.054(9) 0.08(1) -0.023(7) 0.012(8) -0.013(8)
C(28) 0.051(9) 0.07(1) 0.046(8) -0.011(8) 0.010(7) 0.008(7)
C(29) 0.040(8) 0.065(9) 0.036(7) -0.019(7) 0.007(6) 0.002(6)
C(30) 0.041(9) 0.061(10) 0.08(1) -0.018(7) 0.019(8) 0.007(8)

loop_
_atom_site_label
_atom_site_fract_x
_atom_site_fract_y
_atom_site_fract_z
_atom_site_U_iso_or_equiv
_atom_site_thermal_displace_type
_atom_site_calc_flag
_atom_site_occupancy
Br(1) 0.4097(1) 0.2575(2) 0.6476(2) 0.0723(6) Uani d 1.00
Br(2) 0.1796(1) 0.1576(1) 0.2356(1) 0.0579(5) Uani d 1.00
N(1) 0.9417(8) 0.6820(9) 0.2546(10) 0.048(3) Uani d 1.00
N(2) 0.8633(8) 0.6989(8) 0.4663(10) 0.047(3) Uani d 1.00
N(3) 1.0522(8) 0.6691(8) 0.4597(10) 0.042(3) Uani d 1.00
N(4) 0.4932(8) 0.1623(10) 0.1501(10) 0.050(3) Uani d 1.00
N(5) 0.4717(9) 0.0173(10) 0.262(1) 0.056(4) Uani d 1.00
N(6) 0.6360(8) 0.0477(9) 0.3075(10) 0.047(3) Uani d 1.00
C(1) 1.125(1) 0.711(1) 0.403(1) 0.048(4) Uani d 1.00
C(2) 1.238(1) 0.646(1) 0.389(2) 0.056(5) Uani d 1.00
C(3) 1.307(1) 0.686(1) 0.338(1) 0.065(5) Uani d 1.00
C(4) 1.257(1) 0.802(2) 0.296(1) 0.063(6) Uani d 1.00
C(5) 1.144(1) 0.871(1) 0.306(1) 0.060(5) Uani d 1.00
C(6) 1.077(1) 0.825(1) 0.360(1) 0.050(4) Uani d 1.00
C(7) 1.089(2) 0.618(2) 0.594(2) 0.067(6) Uani d 1.00
C(8) 0.952(1) 0.6830(10) 0.395(1) 0.042(4) Uani d 1.00
C(9) 0.827(1) 0.735(2) 0.180(2) 0.067(6) Uani d 1.00
C(10) 1.039(1) 0.613(1) 0.178(1) 0.046(4) Uani d 1.00
C(11) 1.103(1) 0.508(1) 0.208(2) 0.063(5) Uani d 1.00
C(12) 1.190(2) 0.451(1) 0.130(2) 0.088(7) Uani d 1.00
C(13) 1.224(2) 0.488(1) 0.030(2) 0.076(6) Uani d 1.00
C(14) 1.158(2) 0.590(2) -0.004(2) 0.089(8) Uani d 1.00
C(15) 1.063(1) 0.664(1) 0.067(1) 0.060(5) Uani d 1.00
C(16) 0.510(1) 0.309(1) 0.299(1) 0.069(5) Uani d 1.00
C(17) 0.542(1) 0.403(1) 0.314(2) 0.086(6) Uani d 1.00
C(18) 0.579(1) 0.445(2) 0.208(2) 0.096(7) Uani d 1.00
C(19) 0.588(1) 0.389(1) 0.080(2) 0.077(6) Uani d 1.00
C(20) 0.561(1) 0.299(2) 0.065(2) 0.069(5) Uani d 1.00
C(21) 0.521(1) 0.254(1) 0.170(1) 0.047(4) Uani d 1.00
C(22) 0.411(1) 0.162(2) 0.034(2) 0.066(6) Uani d 1.00
C(23) 0.532(1) 0.073(1) 0.240(1) 0.045(4) Uani d 1.00
C(24) 0.662(2) -0.003(2) 0.446(2) 0.060(5) Uani d 1.00
C(25) 0.7237(10) 0.0642(10) 0.246(1) 0.040(4) Uani d 1.00
C(26) 0.787(1) 0.111(1) 0.321(1) 0.050(4) Uani d 1.00
C(27) 0.873(1) 0.125(1) 0.260(2) 0.058(5) Uani d 1.00
C(28) 0.833(1) 0.044(1) 0.052(1) 0.058(5) Uani d 1.00
C(29) 0.748(1) 0.026(1) 0.111(1) 0.048(4) Uani d 1.00
C(30) 0.894(1) 0.094(1) 0.127(2) 0.059(5) Uani d 1.00
H(1) 1.27(1) 0.57(1) 0.42(1) 0.07(4) Uiso calc 1.00
H(2) 1.385(9) 0.641(9) 0.33(1) 0.08(4) Uiso calc 1.00
H(3) 1.304(9) 0.832(9) 0.26(1) 0.08(4) Uiso calc 1.00
H(4) 1.113(9) 0.947(9) 0.28(1) 0.07(4) Uiso calc 1.00
H(5) 0.998(9) 0.870(9) 0.37(1) 0.06(4) Uiso calc 1.00
H(6) 1.037(9) 0.660(9) 0.66(1) 0.08(4) Uiso calc 1.00
H(7) 1.094(9) 0.544(9) 0.59(1) 0.08(4) Uiso calc 1.00
H(8) 1.162(9) 0.615(9) 0.62(1) 0.08(4) Uiso calc 1.00
H(9) 0.793(9) 0.812(9) 0.20(1) 0.08(4) Uiso calc 1.00
H(10) 0.834(9) 0.727(9) 0.08(1) 0.08(4) Uiso calc 1.00
H(11) 0.78(1) 0.700(10) 0.21(1) 0.08(4) Uiso calc 1.00
H(12) 1.09(1) 0.474(10) 0.28(1) 0.08(4) Uiso calc 1.00
H(13) 1.23(1) 0.374(10) 0.15(1) 0.11(4) Uiso calc 1.00
H(14) 1.29(1) 0.444(10) -0.02(1) 0.09(4) Uiso calc 1.00
H(15) 1.17(1) 0.620(10) -0.08(1) 0.11(4) Uiso calc 1.00
H(16) 1.02(1) 0.740(10) 0.04(1) 0.07(4) Uiso calc 1.00
H(17) 0.48(1) 0.286(10) 0.37(1) 0.08(4) Uiso calc 1.00
H(18) 0.54(1) 0.438(10) 0.40(1) 0.10(4) Uiso calc 1.00
H(19) 0.60(1) 0.507(10) 0.22(1) 0.11(4) Uiso calc 1.00
H(20) 0.61(1) 0.413(10) 0.00(1) 0.09(4) Uiso calc 1.00
H(21) 0.57(1) 0.264(10) -0.02(1) 0.08(4) Uiso calc 1.00
H(22) 0.39(1) 0.227(10) -0.02(1) 0.08(4) Uiso calc 1.00
H(23) 0.45(1) 0.098(10) -0.02(1) 0.08(4) Uiso calc 1.00
H(24) 0.35(1) 0.160(10) 0.07(1) 0.08(4) Uiso calc 1.00
H(25) 0.61(1) 0.046(10) 0.51(1) 0.07(4) Uiso calc 1.00
H(26) 0.66(1) -0.072(10) 0.44(1) 0.07(4) Uiso calc 1.00
H(27) 0.74(1) -0.015(10) 0.48(1) 0.07(4) Uiso calc 1.00
H(28) 0.77(1) 0.133(10) 0.41(1) 0.06(4) Uiso calc 1.00
H(29) 0.92(1) 0.157(10) 0.31(1) 0.07(4) Uiso calc 1.00
H(30) 0.85(1) 0.022(10) -0.04(1) 0.07(4) Uiso calc 1.00
H(31) 0.71(1) -0.011(10) 0.06(1) 0.06(4) Uiso calc 1.00
H(32) 0.95(1) 0.107(10) 0.09(1) 0.07(4) Uiso calc 1.00

loop_
_atom_type_symbol
_atom_type_oxidation_number
_atom_type_number_in_cell
_atom_type_scat_dispersion_real
_atom_type_scat_dispersion_imag
_atom_type_scat_source
C 0 60 0.018 0.009
;International Tables for Crystallography
(1992, Vol. C, Tables 4.2.6.8 and 6.1.1.1)
;
H 0 72 0.000 0.000
;International Tables for Crystallography
(1992, Vol. C, Table 6.1.1.2)
;
N 0 12 0.031 0.018
;International Tables for Crystallography
(1992, Vol. C, Tables 4.2.6.8 and 6.1.1.1)
;
Br 0 4 -0.676 1.280
;International Tables for Crystallography
(1992, Vol. C, Tables 4.2.6.8 and 6.1.1.1)
;

loop_
_geom_angle_atom_site_label_1
_geom_angle_atom_site_label_2
_geom_angle_atom_site_label_3
_geom_angle
_geom_angle_site_symmetry_1
_geom_angle_site_symmetry_2
_geom_angle_site_symmetry_3
_geom_angle_publ_flag
C(8) N(1) C(9) 120(1) 1_555 1_555 1_555 yes
C(8) N(1) C(10) 120(1) 1_555 1_555 1_555 yes
C(9) N(1) C(10) 117(1) 1_555 1_555 1_555 yes
C(1) N(3) C(7) 116(1) 1_555 1_555 1_555 yes
C(1) N(3) C(8) 122(1) 1_555 1_555 1_555 yes
C(1) N(3) H(6) 133(6) 1_555 1_555 1_555 no
C(7) N(3) C(8) 120(1) 1_555 1_555 1_555 yes
C(7) N(3) H(6) 16(6) 1_555 1_555 1_555 no
C(8) N(3) H(6) 103(6) 1_555 1_555 1_555 no
C(21) N(4) C(22) 121(1) 1_555 1_555 1_555 yes
C(21) N(4) C(23) 122(1) 1_555 1_555 1_555 yes
C(22) N(4) C(23) 115(1) 1_555 1_555 1_555 yes
C(23) N(6) C(24) 119(1) 1_555 1_555 1_555 yes
C(23) N(6) C(25) 122(1) 1_555 1_555 1_555 yes
C(23) N(6) H(25) 110(6) 1_555 1_555 1_555 no
C(24) N(6) C(25) 118(1) 1_555 1_555 1_555 yes
C(24) N(6) H(25) 27(5) 1_555 1_555 1_555 no
C(25) N(6) H(25) 121(6) 1_555 1_555 1_555 no
N(3) C(1) C(2) 121(1) 1_555 1_555 1_555 yes
N(3) C(1) C(6) 118(1) 1_555 1_555 1_555 yes
C(2) C(1) C(6) 119(1) 1_555 1_555 1_555 yes
C(1) C(2) C(3) 121(1) 1_555 1_555 1_555 yes
C(1) C(2) H(1) 132(9) 1_555 1_555 1_555 no
C(3) C(2) H(1) 104(8) 1_555 1_555 1_555 no
C(2) C(3) C(4) 117(1) 1_555 1_555 1_555 yes
C(2) C(3) H(2) 114(5) 1_555 1_555 1_555 no
C(4) C(3) H(2) 127(5) 1_555 1_555 1_555 no
C(3) C(4) C(5) 123(1) 1_555 1_555 1_555 yes
C(3) C(4) H(3) 130(11) 1_555 1_555 1_555 no
C(5) C(4) H(3) 106(11) 1_555 1_555 1_555 no
C(4) C(5) C(6) 117(1) 1_555 1_555 1_555 yes
C(4) C(5) H(4) 115(4) 1_555 1_555 1_555 no
C(6) C(5) H(4) 125(5) 1_555 1_555 1_555 no
C(1) C(6) C(5) 120(1) 1_555 1_555 1_555 yes
C(1) C(6) H(5) 136(8) 1_555 1_555 1_555 no
C(5) C(6) H(5) 102(8) 1_555 1_555 1_555 no
N(3) C(7) H(6) 97(26) 1_555 1_555 1_555 no
N(3) C(7) H(7) 106(16) 1_555 1_555 1_555 no
N(3) C(7) H(8) 107(9) 1_555 1_555 1_555 no
H(6) C(7) H(7) 36(28) 1_555 1_555 1_555 no
H(6) C(7) H(8) 144(28) 1_555 1_555 1_555 no
H(7) C(7) H(8) 110(19) 1_555 1_555 1_555 no
N(1) C(8) N(2) 120(1) 1_555 1_555 1_555 yes
N(1) C(8) N(3) 118(1) 1_555 1_555 1_555 yes
N(2) C(8) N(3) 121(1) 1_555 1_555 1_555 yes
N(1) C(9) H(9) 122(8) 1_555 1_555 1_555 no
N(1) C(9) H(10) 94(10) 1_555 1_555 1_555 no
H(9) C(9) H(10) 41(15) 1_555 1_555 1_555 no
N(1) C(10) C(11) 122(1) 1_555 1_555 1_555 yes
N(1) C(10) C(15) 117(1) 1_555 1_555 1_555 yes
C(11) C(10) C(15) 120(1) 1_555 1_555 1_555 yes
C(10) C(11) C(12) 117(1) 1_555 1_555 1_555 yes
C(10) C(11) H(12) 117(10) 1_555 1_555 1_555 no
C(10) C(11) H(13) 135(1) 1_555 1_555 1_555 no
C(12) C(11) H(12) 121(10) 1_555 1_555 1_555 no
C(12) C(11) H(13) 23(1) 1_555 1_555 1_555 no
H(12) C(11) H(13) 107(10) 1_555 1_555 1_555 no
C(11) C(12) C(13) 127(1) 1_555 1_555 1_555 yes
C(11) C(12) H(13) 72(4) 1_555 1_555 1_555 no
C(13) C(12) H(13) 135(5) 1_555 1_555 1_555 no
C(12) C(13) C(14) 116(2) 1_555 1_555 1_555 yes
C(12) C(13) H(13) 13(1) 1_555 1_555 1_555 no
C(12) C(13) H(14) 135(5) 1_555 1_555 1_555 no
C(12) C(13) H(15) 145(9) 1_555 1_555 1_555 no
C(14) C(13) H(13) 121(1) 1_555 1_555 1_555 no
C(14) C(13) H(14) 102(4) 1_555 1_555 1_555 no
C(14) C(13) H(15) 41(9) 1_555 1_555 1_555 no
H(13) C(13) H(14) 134(5) 1_555 1_555 1_555 no
H(13) C(13) H(15) 157(9) 1_555 1_555 1_555 no
H(14) C(13) H(15) 62(9) 1_555 1_555 1_555 no
C(13) C(14) C(15) 121(2) 1_555 1_555 1_555 yes
C(13) C(14) H(15) 47(11) 1_555 1_555 1_555 no
C(15) C(14) H(15) 156(11) 1_555 1_555 1_555 no
C(10) C(15) C(14) 116(1) 1_555 1_555 1_555 yes
C(10) C(15) H(16) 122(6) 1_555 1_555 1_555 no
C(14) C(15) H(16) 120(6) 1_555 1_555 1_555 no
C(17) C(16) C(21) 118(1) 1_555 1_555 1_555 yes
C(17) C(16) H(17) 118(6) 1_555 1_555 1_555 no
C(21) C(16) H(17) 121(6) 1_555 1_555 1_555 no
C(16) C(17) C(18) 125(1) 1_555 1_555 1_555 yes
C(16) C(17) H(18) 120(6) 1_555 1_555 1_555 no
C(18) C(17) H(18) 113(5) 1_555 1_555 1_555 no
C(17) C(18) C(19) 113(1) 1_555 1_555 1_555 yes
C(18) C(19) C(20) 122(1) 1_555 1_555 1_555 yes
C(18) C(19) H(20) 94(5) 1_555 1_555 1_555 no
C(20) C(19) H(20) 132(5) 1_555 1_555 1_555 no
C(19) C(20) C(21) 126(2) 1_555 1_555 1_555 yes
C(19) C(20) H(21) 113(20) 1_555 1_555 1_555 no
C(21) C(20) H(21) 120(20) 1_555 1_555 1_555 no
N(4) C(21) C(16) 121(1) 1_555 1_555 1_555 yes
N(4) C(21) C(20) 125(1) 1_555 1_555 1_555 yes
C(16) C(21) C(20) 113(1) 1_555 1_555 1_555 yes
N(4) C(22) H(22) 134(16) 1_555 1_555 1_555 no
N(4) C(22) H(24) 103(9) 1_555 1_555 1_555 no
H(22) C(22) H(24) 117(18) 1_555 1_555 1_555 no
N(4) C(23) N(5) 121(1) 1_555 1_555 1_555 yes
N(4) C(23) N(6) 116(1) 1_555 1_555 1_555 yes
N(4) C(23) H(23) 90(6) 1_555 1_555 2_655 no
N(5) C(23) N(6) 122(1) 1_555 1_555 1_555 yes
N(5) C(23) H(23) 69(8) 1_555 1_555 2_655 no
N(6) C(23) H(23) 112(8) 1_555 1_555 2_655 no
N(6) C(24) H(25) 91(13) 1_555 1_555 1_555 no
N(6) C(24) H(26) 103(7) 1_555 1_555 1_555 no
N(6) C(24) H(27) 109(7) 1_555 1_555 1_555 no
H(25) C(24) H(26) 118(14) 1_555 1_555 1_555 no
H(25) C(24) H(27) 75(13) 1_555 1_555 1_555 no
H(26) C(24) H(27) 143(10) 1_555 1_555 1_555 no
N(6) C(25) C(26) 120(1) 1_555 1_555 1_555 yes
N(6) C(25) C(29) 118(1) 1_555 1_555 1_555 yes
C(26) C(25) C(29) 120(1) 1_555 1_555 1_555 yes
C(25) C(26) C(27) 119(1) 1_555 1_555 1_555 yes
C(25) C(26) H(28) 100(8) 1_555 1_555 1_555 no
C(27) C(26) H(28) 134(8) 1_555 1_555 1_555 no
C(26) C(27) C(30) 120(1) 1_555 1_555 1_555 yes
C(26) C(27) H(29) 125(9) 1_555 1_555 1_555 no
C(30) C(27) H(29) 100(9) 1_555 1_555 1_555 no
C(29) C(28) C(30) 120(1) 1_555 1_555 1_555 yes
C(29) C(28) H(30) 100(6) 1_555 1_555 1_555 no
C(30) C(28) H(30) 138(6) 1_555 1_555 1_555 no
C(25) C(29) C(28) 118(1) 1_555 1_555 1_555 yes
C(25) C(29) H(31) 115(6) 1_555 1_555 1_555 no
C(28) C(29) H(31) 126(6) 1_555 1_555 1_555 no
C(27) C(30) C(28) 119(1) 1_555 1_555 1_555 yes
C(27) C(30) H(32) 106(7) 1_555 1_555 1_555 no
C(28) C(30) H(32) 133(7) 1_555 1_555 1_555 no

loop_
_geom_bond_atom_site_label_1
_geom_bond_atom_site_label_2
_geom_bond_distance
_geom_bond_site_symmetry_1
_geom_bond_site_symmetry_2
_geom_bond_publ_flag
N(1) C(8) 1.35(1) 1_555 1_555 yes
N(1) C(9) 1.50(2) 1_555 1_555 yes
N(1) C(10) 1.47(2) 1_555 1_555 yes
N(2) C(8) 1.33(1) 1_555 1_555 yes
N(3) C(1) 1.44(2) 1_555 1_555 yes
N(3) C(7) 1.44(2) 1_555 1_555 yes
N(3) C(8) 1.34(2) 1_555 1_555 yes
N(4) C(21) 1.40(2) 1_555 1_555 yes
N(4) C(22) 1.47(2) 1_555 1_555 yes
N(4) C(23) 1.38(2) 1_555 1_555 yes
N(5) C(23) 1.33(2) 1_555 1_555 yes
N(6) C(23) 1.35(2) 1_555 1_555 yes
N(6) C(24) 1.47(2) 1_555 1_555 yes
N(6) C(25) 1.43(1) 1_555 1_555 yes
C(1) C(2) 1.38(2) 1_555 1_555 yes
C(1) C(6) 1.43(2) 1_555 1_555 yes
C(2) C(3) 1.37(2) 1_555 1_555 yes
C(3) C(4) 1.44(2) 1_555 1_555 yes
C(4) C(5) 1.37(2) 1_555 1_555 yes
C(5) C(6) 1.39(2) 1_555 1_555 yes
C(10) C(11) 1.30(2) 1_555 1_555 yes
C(10) C(15) 1.41(2) 1_555 1_555 yes
C(11) C(12) 1.40(2) 1_555 1_555 yes
C(12) C(13) 1.24(2) 1_555 1_555 yes
C(13) C(14) 1.34(3) 1_555 1_555 yes
C(14) C(15) 1.43(2) 1_555 1_555 yes
C(16) C(17) 1.48(2) 1_555 1_555 yes
C(16) C(21) 1.42(2) 1_555 1_555 yes
C(17) C(18) 1.39(3) 1_555 1_555 yes
C(18) C(19) 1.39(2) 1_555 1_555 yes
C(19) C(20) 1.38(4) 1_555 1_555 yes
C(20) C(21) 1.41(3) 1_555 1_555 yes
C(25) C(26) 1.37(2) 1_555 1_555 yes
C(25) C(29) 1.40(2) 1_555 1_555 yes
C(26) C(27) 1.40(2) 1_555 1_555 yes
C(27) C(30) 1.36(2) 1_555 1_555 yes
C(28) C(29) 1.40(2) 1_555 1_555 yes
C(28) C(30) 1.39(2) 1_555 1_555 yes

loop_
_geom_contact_atom_site_label_1
_geom_contact_atom_site_label_2
_geom_contact_distance
_geom_contact_site_symmetry_1
_geom_contact_site_symmetry_2
Br(1) N(5) 3.40(1) 1_555 2_656
Br(1) N(2) 3.44(1) 1_555 2_666
Br(2) N(2) 3.37(1) 1_555 2_666
Br(2) N(5) 3.45(1) 1_555 1_555
C(9) C(22) 3.36(3) 1_555 2_665
C(19) C(19) 3.23(3) 1_555 2_665
